data_7101808
loop_
_publ_author_name
'Harris, T David'
'Long, Jeffrey R'

_publ_section_title
;
 Linkage isomerism in a face-centered cubic Cu6Cr8(CN)24 cluster with
 an S=15 ground state.
;
_journal_issue 13
_journal_name_full 'Chemical communications (Cambridge, England)'
_journal_page_first 1360
_journal_page_last 1362
_journal_paper_doi 10.1039/b615141h
_journal_year 2007
_chemical_formula_moiety 'C148 H210 B8 Cl4 Cr8 Cu6 N72 O42'
_chemical_formula_sum 'C148 H210 B8 Cl4 Cr8 Cu6 N72 O42'
_chemical_formula_weight 4695.40
_chemical_name_systematic
;
?
;
_space_group_IT_number 219
_symmetry_cell_setting cubic
_symmetry_space_group_name_Hall 'F -4a 2 3'
_symmetry_space_group_name_H-M 'F -4 3 c'
_atom_sites_solution_hydrogens geom
_atom_sites_solution_primary direct
_atom_sites_solution_secondary difmap
_audit_creation_method SHELXL-97
_cell_angle_alpha 90.00
_cell_angle_beta 90.00
_cell_angle_gamma 90.00
_cell_formula_units_Z 8
_cell_length_a 34.9941(14)
_cell_length_b 34.9941(14)
_cell_length_c 34.9941(14)
_cell_measurement_reflns_used 3678
_cell_measurement_temperature 160
_cell_measurement_theta_max 42.956
_cell_measurement_theta_min 4.656
_cell_volume 42853(3)
_computing_cell_refinement 'Bruker SAINT v7.07b'
_computing_data_collection 'Bruker SMART v5.054d'
_computing_data_reduction 'Bruker SAINT v7.07b'
_computing_structure_refinement 'SHELXL-97 (Sheldrick, 1997)'
_computing_structure_solution 'SHELXS-97 (Sheldrick, 1990)'
_diffrn_ambient_temperature 160
_diffrn_measured_fraction_theta_full 1.000
_diffrn_measured_fraction_theta_max 1.000
_diffrn_measurement_device_type 'Bruker SMART CCD'
_diffrn_measurement_method \w/2\q-scans
_diffrn_radiation_monochromator graphite
_diffrn_radiation_source 'fine-focus sealed tube'
_diffrn_radiation_type MoK\a
_diffrn_radiation_wavelength 0.71073
_diffrn_reflns_av_R_equivalents 0.0731
_diffrn_reflns_av_sigmaI/netI 0.0292
_diffrn_reflns_limit_h_max 43
_diffrn_reflns_limit_h_min -42
_diffrn_reflns_limit_k_max 43
_diffrn_reflns_limit_k_min -43
_diffrn_reflns_limit_l_max 43
_diffrn_reflns_limit_l_min -22
_diffrn_reflns_number 56940
_diffrn_reflns_theta_full 26.38
_diffrn_reflns_theta_max 26.38
_diffrn_reflns_theta_min 1.16
_diffrn_standards_decay_% 0
_diffrn_standards_interval_count 0
_diffrn_standards_interval_time 0
_diffrn_standards_number 0
_exptl_absorpt_coefficient_mu 1.103
_exptl_absorpt_correction_T_max 1.0
_exptl_absorpt_correction_T_min 0.839795
_exptl_absorpt_correction_type empirical
_exptl_absorpt_process_details 'Blessing, 1995'
_exptl_crystal_colour orange
_exptl_crystal_density_diffrn 1.456
_exptl_crystal_density_method 'not measured'
_exptl_crystal_description block
_exptl_crystal_F_000 19296
_exptl_crystal_size_max 0.29
_exptl_crystal_size_mid 0.29
_exptl_crystal_size_min 0.07
_refine_diff_density_max 1.414
_refine_diff_density_min -0.672
_refine_diff_density_rms 0.148
_refine_ls_abs_structure_details 'Flack H D (1983), Acta Cryst. A39, 876-881'
_refine_ls_abs_structure_Flack 0.54(12)
_refine_ls_extinction_method none
_refine_ls_goodness_of_fit_ref 1.055
_refine_ls_hydrogen_treatment constr
_refine_ls_matrix_type full
_refine_ls_number_parameters 191
_refine_ls_number_reflns 3678
_refine_ls_number_restraints 0
_refine_ls_restrained_S_all 1.055
_refine_ls_R_factor_all 0.1254
_refine_ls_R_factor_gt 0.0703
_refine_ls_shift/su_max 2.676
_refine_ls_shift/su_mean 0.284
_refine_ls_structure_factor_coef Fsqd
_refine_ls_weighting_details 'calc w=1/[\s^2^(Fo^2^)+(0.1240P)^2^+524.6293P] where P=(Fo^2^+2Fc^2^)/3'
_refine_ls_weighting_scheme calc
_refine_ls_wR_factor_gt 0.1897
_refine_ls_wR_factor_ref 0.2459
_reflns_number_gt 2119
_reflns_number_total 3678
_reflns_threshold_expression >2sigma(I)
_cod_data_source_file b615141h.txt
_cod_data_source_block tdh15ka
_cod_original_sg_symbol_Hall 'F -4c 2 3'
_cod_original_sg_symbol_H-M F-43c
_cod_database_code 7101808

loop_
_symmetry_equiv_pos_as_xyz
'x, y, z'
'-x, -y, z'
'-x, y, -z'
'x, -y, -z'
'z, x, y'
'z, -x, -y'
'-z, -x, y'
'-z, x, -y'
'y, z, x'
'-y, z, -x'
'y, -z, -x'
'-y, -z, x'
'y+1/2, x+1/2, z+1/2'
'-y+1/2, -x+1/2, z+1/2'
'y+1/2, -x+1/2, -z+1/2'
'-y+1/2, x+1/2, -z+1/2'
'x+1/2, z+1/2, y+1/2'
'-x+1/2, z+1/2, -y+1/2'
'-x+1/2, -z+1/2, y+1/2'
'x+1/2, -z+1/2, -y+1/2'
'z+1/2, y+1/2, x+1/2'
'z+1/2, -y+1/2, -x+1/2'
'-z+1/2, y+1/2, -x+1/2'
'-z+1/2, -y+1/2, x+1/2'
'x, y+1/2, z+1/2'
'-x, -y+1/2, z+1/2'
'-x, y+1/2, -z+1/2'
'x, -y+1/2, -z+1/2'
'z, x+1/2, y+1/2'
'z, -x+1/2, -y+1/2'
'-z, -x+1/2, y+1/2'
'-z, x+1/2, -y+1/2'
'y, z+1/2, x+1/2'
'-y, z+1/2, -x+1/2'
'y, -z+1/2, -x+1/2'
'-y, -z+1/2, x+1/2'
'y+1/2, x+1, z+1'
'-y+1/2, -x+1, z+1'
'y+1/2, -x+1, -z+1'
'-y+1/2, x+1, -z+1'
'x+1/2, z+1, y+1'
'-x+1/2, z+1, -y+1'
'-x+1/2, -z+1, y+1'
'x+1/2, -z+1, -y+1'
'z+1/2, y+1, x+1'
'z+1/2, -y+1, -x+1'
'-z+1/2, y+1, -x+1'
'-z+1/2, -y+1, x+1'
'x+1/2, y, z+1/2'
'-x+1/2, -y, z+1/2'
'-x+1/2, y, -z+1/2'
'x+1/2, -y, -z+1/2'
'z+1/2, x, y+1/2'
'z+1/2, -x, -y+1/2'
'-z+1/2, -x, y+1/2'
'-z+1/2, x, -y+1/2'
'y+1/2, z, x+1/2'
'-y+1/2, z, -x+1/2'
'y+1/2, -z, -x+1/2'
'-y+1/2, -z, x+1/2'
'y+1, x+1/2, z+1'
'-y+1, -x+1/2, z+1'
'y+1, -x+1/2, -z+1'
'-y+1, x+1/2, -z+1'
'x+1, z+1/2, y+1'
'-x+1, z+1/2, -y+1'
'-x+1, -z+1/2, y+1'
'x+1, -z+1/2, -y+1'
'z+1, y+1/2, x+1'
'z+1, -y+1/2, -x+1'
'-z+1, y+1/2, -x+1'
'-z+1, -y+1/2, x+1'
'x+1/2, y+1/2, z'
'-x+1/2, -y+1/2, z'
'-x+1/2, y+1/2, -z'
'x+1/2, -y+1/2, -z'
'z+1/2, x+1/2, y'
'z+1/2, -x+1/2, -y'
'-z+1/2, -x+1/2, y'
'-z+1/2, x+1/2, -y'
'y+1/2, z+1/2, x'
'-y+1/2, z+1/2, -x'
'y+1/2, -z+1/2, -x'
'-y+1/2, -z+1/2, x'
'y+1, x+1, z+1/2'
'-y+1, -x+1, z+1/2'
'y+1, -x+1, -z+1/2'
'-y+1, x+1, -z+1/2'
'x+1, z+1, y+1/2'
'-x+1, z+1, -y+1/2'
'-x+1, -z+1, y+1/2'
'x+1, -z+1, -y+1/2'
'z+1, y+1, x+1/2'
'z+1, -y+1, -x+1/2'
'-z+1, y+1, -x+1/2'
'-z+1, -y+1, x+1/2'

loop_
_atom_site_label
_atom_site_type_symbol
_atom_site_fract_x
_atom_site_fract_y
_atom_site_fract_z
_atom_site_U_iso_or_equiv
_atom_site_adp_type
_atom_site_occupancy
_atom_site_symmetry_multiplicity
_atom_site_calc_flag
_atom_site_refinement_flags
Cu1 Cu 0.2500 0.2500 0.11467(3) 0.0336(3) Uani 1 2 d S
Cr1 Cr 0.14948(7) 0.35052(7) 0.14948(7) 0.0325(10) Uani 1 3 d S
Cr2 Cr 0.14949(7) 0.14949(7) 0.14949(7) 0.0344(11) Uani 1 3 d S
N5 N 0.1035(3) 0.1179(3) 0.1673(4) 0.045(3) Uani 1 1 d .
N3 N 0.1648(4) 0.3807(4) 0.1037(4) 0.047(3) Uani 1 1 d .
C2 C 0.1942(5) 0.1819(3) 0.1316(4) 0.036(3) Uani 1 1 d .
N6 N 0.0852(4) 0.0964(4) 0.1392(5) 0.062(4) Uani 1 1 d .
N1 N 0.1823(3) 0.3083(3) 0.1307(4) 0.043(3) Uani 1 1 d .
N4 N 0.1405(5) 0.4035(4) 0.0856(4) 0.057(4) Uani 1 1 d .
O1 O 0.2500 0.2500 0.0517(3) 0.082(2) Uiso 1 2 d S
B1 B 0.0981(4) 0.4019(4) 0.0981(4) 0.063(12) Uani 1 3 d S
H1 H 0.0819 0.4181 0.0819 0.076 Uiso 1 3 calc SR
C3 C 0.2000(5) 0.3857(5) 0.0857(5) 0.067(5) Uani 1 1 d .
H3 H 0.2228 0.3733 0.0915 0.081 Uiso 1 1 calc R
C5 C 0.0865(4) 0.1125(4) 0.1991(5) 0.055(4) Uani 1 1 d .
H5 H 0.0937 0.1244 0.2218 0.066 Uiso 1 1 calc R
C1 C 0.2060(4) 0.2845(3) 0.1234(4) 0.039(4) Uani 1 1 d .
B2 B 0.0969(7) 0.0969(7) 0.0969(7) 0.069(11) Uani 1 3 d S
H2 H 0.0808 0.0808 0.0808 0.083 Uiso 1 3 calc SR
C7 C 0.0565(5) 0.0775(5) 0.1599(7) 0.081(6) Uani 1 1 d .
H7 H 0.0396 0.0600 0.1491 0.097 Uiso 1 1 calc R
N2 N 0.2141(4) 0.2039(4) 0.1229(4) 0.061(4) Uani 1 1 d .
C4 C 0.1942(7) 0.4124(5) 0.0574(4) 0.092(7) Uani 1 1 d .
H4 H 0.2129 0.4223 0.0413 0.110 Uiso 1 1 calc R
C6 C 0.0562(6) 0.0871(6) 0.1965(7) 0.091(7) Uiso 1 1 d .
H6 H 0.0398 0.0788 0.2157 0.109 Uiso 1 1 calc R
O3 O -0.0004(7) 0.0382(4) 0.2570(4) 0.093(4) Uiso 0.50 1 d P
O2 O 0.1362(6) 0.3251(7) -0.0024(13) 0.149(8) Uiso 0.50 1 d P
C10 C 0.1723(4) 0.2739(4) 0.0232(4) 0.091(4) Uiso 1 1 d .
C11 C 0.1884(6) 0.3023(7) -0.0227(6) 0.135(7) Uiso 1 1 d .
C9 C 0.1511(6) 0.3087(6) 0.0312(7) 0.131(7) Uiso 1 1 d .
C12 C 0.1448(6) 0.2938(7) -0.0342(7) 0.138(7) Uiso 1 1 d .
C8 C 0.1559(7) 0.4220(7) 0.0570(6) 0.090(7) Uani 1 1 d .
H8 H 0.1437 0.4383 0.0400 0.108 Uiso 1 1 calc R
O5 O 0.0000 0.0000 0.0910(9) 0.129(9) Uiso 0.50 2 d SP
Cl1 Cl 0.0000 0.0000 0.2343(2) 0.096(2) Uiso 0.50 2 d SP
O4 O 0.0000 0.0000 0.1904(9) 0.143(10) Uiso 0.50 2 d SP
C16 C 0.0000 0.0000 0.1178(8) 0.148(9) Uiso 1 2 d S
O6 O 0.000(2) -0.0327(12) 0.0788(10) 0.132(14) Uiso 0.25 1 d P
O7 O 0.2500 0.3007(14) 0.2500 0.106(13) Uiso 0.25 2 d SP
C13 C 0.1584(10) 0.2580(10) 0.0095(10) 0.054(10) Uiso 0.25 1 d P
C14 C 0.1228(10) 0.3030(10) -0.0028(16) 0.062(10) Uiso 0.25 1 d P
C15 C 0.1900(13) 0.3240(13) -0.0080(16) 0.074(15) Uiso 0.25 1 d P

loop_
_atom_site_aniso_label
_atom_site_aniso_U_11
_atom_site_aniso_U_22
_atom_site_aniso_U_33
_atom_site_aniso_U_23
_atom_site_aniso_U_13
_atom_site_aniso_U_12
Cu1 0.0301(12) 0.0286(12) 0.0419(6) 0.000 0.000 -0.0021(17)
Cr1 0.0325(10) 0.0325(10) 0.0325(10) 0.0067(11) -0.0067(11) 0.0067(11)
Cr2 0.0344(11) 0.0344(11) 0.0344(11) -0.0055(12) -0.0055(12) -0.0055(12)
N5 0.026(5) 0.060(8) 0.048(7) 0.002(6) -0.002(6) -0.008(5)
N3 0.049(8) 0.042(7) 0.050(8) 0.005(6) -0.013(7) -0.006(6)
C2 0.038(7) 0.028(6) 0.041(9) -0.009(6) 0.003(7) -0.014(6)
N6 0.042(7) 0.063(9) 0.080(11) 0.000(8) -0.017(7) -0.022(7)
N1 0.046(7) 0.038(6) 0.045(7) 0.007(6) 0.001(6) 0.011(6)
N4 0.068(11) 0.057(9) 0.047(8) 0.020(7) -0.003(7) 0.014(8)
B1 0.063(12) 0.063(12) 0.063(12) 0.031(8) -0.031(8) 0.031(8)
C3 0.048(10) 0.081(12) 0.073(12) -0.003(9) 0.023(8) -0.023(9)
C5 0.036(7) 0.057(10) 0.073(11) 0.006(8) -0.006(7) -0.002(6)
C1 0.026(6) 0.033(7) 0.059(10) 0.000(6) -0.001(6) 0.007(6)
B2 0.069(11) 0.069(11) 0.069(11) -0.008(10) -0.008(10) -0.008(10)
C7 0.045(9) 0.068(10) 0.128(19) 0.010(12) -0.029(11) -0.027(8)
N2 0.062(9) 0.064(9) 0.057(9) -0.012(7) -0.008(7) 0.017(8)
C4 0.146(17) 0.096(11) 0.034(6) 0.019(6) 0.031(8) -0.058(10)
C8 0.113(17) 0.098(15) 0.058(10) 0.032(10) 0.025(11) -0.011(13)

loop_
_atom_type_symbol
_atom_type_description
_atom_type_scat_dispersion_real
_atom_type_scat_dispersion_imag
_atom_type_scat_source
C C 0.0033 0.0016 'International Tables Vol C Tables 4.2.6.8 and 6.1.1.4'
H H 0.0000 0.0000 'International Tables Vol C Tables 4.2.6.8 and 6.1.1.4'
B B 0.0013 0.0007 'International Tables Vol C Tables 4.2.6.8 and 6.1.1.4'
N N 0.0061 0.0033 'International Tables Vol C Tables 4.2.6.8 and 6.1.1.4'
O O 0.0106 0.0060 'International Tables Vol C Tables 4.2.6.8 and 6.1.1.4'
Cl Cl 0.1484 0.1585 'International Tables Vol C Tables 4.2.6.8 and 6.1.1.4'
Cr Cr 0.3209 0.6236 'International Tables Vol C Tables 4.2.6.8 and 6.1.1.4'
Cu Cu 0.3201 1.2651 'International Tables Vol C Tables 4.2.6.8 and 6.1.1.4'

loop_
_geom_angle_atom_site_label_1
_geom_angle_atom_site_label_2
_geom_angle_atom_site_label_3
_geom_angle
_geom_angle_site_symmetry_1
_geom_angle_site_symmetry_3
C1 Cu1 C1 162.2(9) 74 .
C1 Cu1 N2 88.9(6) 74 74
C1 Cu1 N2 88.6(6) . 74
C1 Cu1 N2 88.6(6) 74 .
C1 Cu1 N2 88.9(6) . .
N2 Cu1 N2 163.9(8) 74 .
C1 Cu1 O1 98.9(5) 74 .
C1 Cu1 O1 98.9(5) . .
N2 Cu1 O1 98.1(4) 74 .
N2 Cu1 O1 98.1(4) . .
N1 Cr1 N1 90.4(5) 84 .
N1 Cr1 N1 90.4(5) 84 30
N1 Cr1 N1 90.4(5) . 30
N1 Cr1 N3 88.5(5) 84 84
N1 Cr1 N3 174.4(5) . 84
N1 Cr1 N3 95.1(5) 30 84
N1 Cr1 N3 95.1(5) 84 .
N1 Cr1 N3 88.5(5) . .
N1 Cr1 N3 174.4(5) 30 .
N3 Cr1 N3 86.1(6) 84 .
N1 Cr1 N3 174.4(5) 84 30
N1 Cr1 N3 95.1(5) . 30
N1 Cr1 N3 88.5(5) 30 30
N3 Cr1 N3 86.1(6) 84 30
N3 Cr1 N3 86.1(6) . 30
C2 Cr2 C2 88.8(6) 5 .
C2 Cr2 C2 88.8(6) 5 9
C2 Cr2 C2 88.8(6) . 9
C2 Cr2 N5 178.6(5) 5 5
C2 Cr2 N5 92.2(5) . 5
C2 Cr2 N5 90.2(5) 9 5
C2 Cr2 N5 90.2(5) 5 .
C2 Cr2 N5 178.6(5) . .
C2 Cr2 N5 92.2(5) 9 .
N5 Cr2 N5 88.8(5) 5 .
C2 Cr2 N5 92.2(5) 5 9
C2 Cr2 N5 90.2(5) . 9
C2 Cr2 N5 178.6(5) 9 9
N5 Cr2 N5 88.8(5) 5 9
N5 Cr2 N5 88.8(5) . 9
C5 N5 N6 108.7(12) . .
C5 N5 Cr2 135.2(11) . .
N6 N5 Cr2 116.0(11) . .
N4 N3 C3 106.0(13) . .
N4 N3 Cr1 122.0(12) . .
C3 N3 Cr1 131.8(12) . .
N2 C2 Cr2 168.5(13) . .
N5 N6 C7 102.8(15) . .
N5 N6 B2 123.3(18) . .
C7 N6 B2 134(2) . .
C1 N1 Cr1 170.1(11) . .
C8 N4 N3 113.4(18) . .
C8 N4 B1 129.0(18) . .
N3 N4 B1 117.3(15) . .
N4 B1 N4 107.1(11) 84 .
N4 B1 N4 107.2(11) 84 30
N4 B1 N4 107.1(11) . 30
C4 C3 N3 106.2(18) . .
N5 C5 C6 113.1(17) . .
N1 C1 Cu1 172.3(11) . .
N6 B2 N6 105.4(17) 5 9
N6 B2 N6 105.4(17) 5 .
N6 B2 N6 105.4(17) 9 .
C6 C7 N6 112.6(17) . .
C2 N2 Cu1 170.9(13) . .
C3 C4 C8 108.4(15) . .
C7 C6 C5 102.8(18) . .
Cl1 O3 Cl1 43.7(7) 87_445 .
C14 O2 C9 82(5) . .
C14 O2 C12 60(4) . .
C9 O2 C12 103.5(18) . .
C14 O2 C15 120(4) . .
C9 O2 C15 73(2) . .
C12 O2 C15 74(2) . .
C13 C10 C9 111(3) . .
C13 C10 C11 92(3) . .
C9 C10 C11 83.1(12) . .
C15 C11 C12 111(4) . .
C15 C11 C10 89(4) . .
C12 C11 C10 80.8(13) . .
O2 C9 C10 112(2) . .
O2 C9 C14 35.0(16) . .
C10 C9 C14 94.1(19) . .
O2 C9 C13 95(2) . .
C10 C9 C13 25.1(12) . .
C14 C9 C13 70.7(19) . .
O2 C9 C15 65(2) . .
C10 C9 C15 75.2(17) . .
C14 C9 C15 87(2) . .
C13 C9 C15 83.6(19) . .
C14 C12 O2 34.6(16) . .
C14 C12 C11 107(2) . .
O2 C12 C11 82.8(16) . .
C14 C12 C13 71(2) . .
O2 C12 C13 87(2) . .
C11 C12 C13 72.8(16) . .
N4 C8 C4 105.8(18) . .
C16 O5 O6 110(3) . .
C16 O5 O6 110(3) . 2
O6 O5 O6 139(5) . 2
Cl1 Cl1 O3 77.1(7) 87_445 87_445
Cl1 Cl1 O3 77.1(7) 87_445 88_445
O3 Cl1 O3 154.1(13) 87_445 88_445
Cl1 Cl1 O4 180.000(3) 87_445 .
O3 Cl1 O4 102.9(7) 87_445 .
O3 Cl1 O4 102.9(7) 88_445 .
Cl1 Cl1 O3 59.3(6) 87_445 .
O3 Cl1 O3 83.4(3) 87_445 .
O3 Cl1 O3 83.4(3) 88_445 .
O4 Cl1 O3 120.7(6) . .
Cl1 Cl1 O3 59.3(6) 87_445 2
O3 Cl1 O3 83.4(3) 87_445 2
O3 Cl1 O3 83.4(3) 88_445 2
O4 Cl1 O3 120.7(6) . 2
O3 Cl1 O3 118.5(11) . 2
O5 C16 O6 40.0(15) . .
O5 C16 O6 40.0(15) . 2
O6 C16 O6 80(3) . 2
O5 O6 C16 29.6(16) . .
C10 C13 C9 44(2) . .
C10 C13 C12 98(3) . .
C9 C13 C12 72.6(15) . .
O2 C14 C12 85(5) . .
O2 C14 C9 63(4) . .
C12 C14 C9 106(2) . .
C11 C15 O2 91(4) . .
C11 C15 C9 97(4) . .
O2 C15 C9 42.3(17) . .

loop_
_geom_bond_atom_site_label_1
_geom_bond_atom_site_label_2
_geom_bond_distance
_geom_bond_site_symmetry_2
Cu1 C1 1.982(13) 74
Cu1 C1 1.982(13) .
Cu1 N2 2.064(17) 74
Cu1 N2 2.064(16) .
Cu1 O1 2.205(9) .
Cr1 N1 1.984(13) 84
Cr1 N1 1.984(13) .
Cr1 N1 1.984(13) 30
Cr1 N3 1.993(13) 84
Cr1 N3 1.993(13) .
Cr1 N3 1.993(13) 30
Cr2 C2 2.031(15) 5
Cr2 C2 2.031(15) .
Cr2 C2 2.031(15) 9
Cr2 N5 2.050(11) 5
Cr2 N5 2.050(11) .
Cr2 N5 2.050(11) 9
N5 C5 1.28(2) .
N5 N6 1.391(19) .
N3 N4 1.327(18) .
N3 C3 1.39(2) .
C2 N2 1.082(17) .
N6 C7 1.40(2) .
N6 B2 1.54(2) .
N1 C1 1.200(16) .
N4 C8 1.31(2) .
N4 B1 1.548(18) .
B1 N4 1.547(18) 84
B1 N4 1.547(18) 30
C3 C4 1.38(2) .
C5 C6 1.39(2) .
B2 N6 1.54(2) 5
B2 N6 1.54(2) 9
C7 C6 1.33(3) .
C4 C8 1.38(3) .
O3 Cl1 1.372(14) 87_445
O3 Cl1 1.556(14) .
O2 C14 0.91(4) .
O2 C9 1.41(4) .
O2 C12 1.59(4) .
O2 C15 1.89(5) .
C10 C13 0.88(4) .
C10 C9 1.45(2) .
C10 C11 1.97(2) .
C11 C15 0.92(5) .
C11 C12 1.60(3) .
C9 C14 1.56(5) .
C9 C13 1.95(4) .
C9 C15 2.00(5) .
C12 C14 1.38(5) .
C12 C13 2.04(4) .
O5 C16 0.94(3) .
O5 O6 1.22(4) .
O5 O6 1.22(4) 2
Cl1 Cl1 1.102(15) 87_445
Cl1 O3 1.372(14) 87_445
Cl1 O3 1.372(14) 88_445
Cl1 O4 1.53(3) .
Cl1 O3 1.556(14) 2
C16 O6 1.78(4) .
C16 O6 1.78(4) 2
